data_2014282
loop_
_publ_author_name
Dachriyanus
'Amri Bakhtiar'
'Sargent, Melvyn V.'
'Skelton, Brian W.'
'White, Allan H.'

_publ_section_title
;
 <i>rac</i>-Eudesm-7(11)-en-4-ol
;
_journal_issue 7
_journal_name_full 'Acta Crystallographica Section C'
_journal_page_first o503
_journal_page_last o504
_journal_paper_doi 10.1107/S0108270104012922
_journal_volume 60
_journal_year 2004
_chemical_formula_iupac 'C15 H26 O1'
_chemical_formula_moiety 'C15 H26 O1'
_chemical_formula_sum 'C15 H26 O'
_chemical_formula_weight 222.37
_space_group_IT_number 2
_symmetry_cell_setting triclinic
_symmetry_space_group_name_Hall '-P 1'
_symmetry_space_group_name_H-M 'P -1'
_atom_sites_solution_hydrogens difmap
_atom_sites_solution_primary direct
_atom_sites_solution_secondary difmap
_cell_angle_alpha 96.412(6)
_cell_angle_beta 110.196(6)
_cell_angle_gamma 95.100(6)
_cell_formula_units_Z 4
_cell_length_a 9.967(4)
_cell_length_b 9.973(3)
_cell_length_c 14.130(5)
_cell_measurement_reflns_used 1561
_cell_measurement_temperature 150(2)
_cell_measurement_theta_max 26.2
_cell_measurement_theta_min 2.4
_cell_volume 1297.6(8)
_computing_cell_refinement 'SAINT (Siemens, 1995)'
_computing_data_collection 'SMART (Siemens, 1995)'
_computing_data_reduction SAINT
_computing_molecular_graphics Xtal3.5
_computing_publication_material 'BONDLA and CIFIO in Xtal3.5'
_computing_structure_refinement 'CRYLSQ in Xtal3.5'
_computing_structure_solution
;
Xtal3.5 (Hall et al., 1995)
;
_diffrn_ambient_temperature 150(2)
_diffrn_measured_fraction_theta_full 1.0
_diffrn_measured_fraction_theta_max 1.0
_diffrn_measurement_device_type
;
Bruker SMART CCD diffractometer
;
_diffrn_measurement_method '\w scans'
_diffrn_radiation_monochromator graphite
_diffrn_radiation_source 'sealed tube'
_diffrn_radiation_type 'Mo K\a'
_diffrn_radiation_wavelength .71073
_diffrn_reflns_av_R_equivalents .040
_diffrn_reflns_av_sigmaI/netI .128
_diffrn_reflns_limit_h_max 10
_diffrn_reflns_limit_h_min -11
_diffrn_reflns_limit_k_max 11
_diffrn_reflns_limit_k_min -11
_diffrn_reflns_limit_l_max 16
_diffrn_reflns_limit_l_min -16
_diffrn_reflns_number 9815
_diffrn_reflns_theta_full 25.0
_diffrn_reflns_theta_max 25.0
_diffrn_reflns_theta_min 1.55
_diffrn_standards_decay_% 0
_diffrn_standards_number 0
_exptl_absorpt_coefficient_mu .068
_exptl_absorpt_correction_T_max .97
_exptl_absorpt_correction_T_min .710
_exptl_absorpt_correction_type multi-scan
_exptl_absorpt_process_details
;
  SADABS; Sheldrick, 1996
;
_exptl_crystal_colour colourless
_exptl_crystal_density_diffrn 1.138
_exptl_crystal_density_method 'not measured'
_exptl_crystal_description bar
_exptl_crystal_F_000 496
_exptl_crystal_size_max .22
_exptl_crystal_size_mid .1
_exptl_crystal_size_min .08
_refine_diff_density_max .409
_refine_diff_density_min -.491
_refine_ls_extinction_method none
_refine_ls_goodness_of_fit_all 1.06
_refine_ls_goodness_of_fit_ref 1.06
_refine_ls_hydrogen_treatment noref
_refine_ls_matrix_type full
_refine_ls_number_constraints 0
_refine_ls_number_parameters 289
_refine_ls_number_reflns 4327
_refine_ls_number_restraints 0
_refine_ls_R_factor_all .112
_refine_ls_R_factor_gt .067
_refine_ls_shift/su_max .004
_refine_ls_shift/su_mean .001
_refine_ls_structure_factor_coef Fsqd
_refine_ls_weighting_details
;
w = 1/(\s^2^(F) + 0.37F^2^)
;
_refine_ls_weighting_scheme calc
_refine_ls_wR_factor_all .168
_refine_ls_wR_factor_ref .168
_reflns_number_gt 2639
_reflns_number_total 4327
_reflns_threshold_expression 'I > 2.00 \s(I)'
_cod_data_source_file ta1451.cif
_cod_data_source_block I
_cod_original_sg_symbol_Hall -p_1
_cod_original_sg_symbol_H-M P_-1
_cod_original_formula_sum 'C15 H26 O1'
_cod_database_code 2014282
_cod_database_fobs_code 2014282

loop_
_symmetry_equiv_pos_as_xyz
+x,+y,+z
-x,-y,-z

loop_
_atom_site_label
_atom_site_fract_x
_atom_site_fract_y
_atom_site_fract_z
_atom_site_U_iso_or_equiv
_atom_site_adp_type
_atom_site_calc_flag
_atom_site_calc_attached_atom
_atom_site_occupancy
_atom_site_disorder_assembly
_atom_site_disorder_group
C11 .4049(4) .6188(4) .6187(3) .0416(17) Uani ? ? 1.00000 ? ?
C12 .5610(4) .6638(4) .6908(3) .0407(16) Uani ? ? 1.00000 ? ?
C13 .5692(4) .6853(3) .8003(3) .0382(15) Uani ? ? 1.00000 ? ?
C14 .5092(4) .5596(3) .8332(2) .0319(14) Uani ? ? 1.00000 ? ?
O14 .4971(3) .6042(2) .93041(18) .0404(11) Uani ? ? 1.00000 ? ?
C15 .3569(4) .5039(3) .7553(2) .0297(13) Uani ? ? 1.00000 ? ?
C16 .2858(4) .3769(3) .7812(2) .0311(14) Uani ? ? 1.00000 ? ?
C17 .1271(4) .3488(3) .7181(3) .0352(15) Uani ? ? 1.00000 ? ?
C18 .1006(4) .3362(4) .6056(3) .0454(17) Uani ? ? 1.00000 ? ?
C19 .1771(4) .4584(4) .5801(3) .0435(17) Uani ? ? 1.00000 ? ?
C110 .3396(4) .4854(4) .6412(3) .0336(14) Uani ? ? 1.00000 ? ?
C111 .0235(4) .3412(3) .7576(3) .0393(16) Uani ? ? 1.00000 ? ?
C112 -.1359(4) .3223(5) .6950(4) .055(2) Uani ? ? 1.00000 ? ?
C113 .0517(4) .3511(4) .8700(3) .0473(18) Uani ? ? 1.00000 ? ?
C114 .4088(4) .3671(4) .6068(3) .0432(17) Uani ? ? 1.00000 ? ?
C115 .6143(4) .4554(4) .8536(3) .0387(15) Uani ? ? 1.00000 ? ?
C21 -.0205(4) .7232(4) .7934(3) .0392(15) Uani ? ? 1.00000 ? ?
C22 .0177(4) .7298(3) .9074(3) .0363(15) Uani ? ? 1.00000 ? ?
C23 .1798(4) .7527(3) .9623(3) .0358(15) Uani ? ? 1.00000 ? ?
C24 .2545(3) .8802(3) .9410(2) .0283(13) Uani ? ? 1.00000 ? ?
O24 .4074(2) .8722(2) .97952(18) .0357(10) Uani ? ? 1.00000 ? ?
C25 .2051(3) .8816(3) .8259(2) .0278(13) Uani ? ? 1.00000 ? ?
C26 .2761(4) 1.0070(3) .7973(2) .0338(14) Uani ? ? 1.00000 ? ?
C27 .2522(4) .9871(4) .6851(3) .0390(16) Uani ? ? 1.00000 ? ?
C28 .0933(4) .9504(5) .6203(3) .0493(18) Uani ? ? 1.00000 ? ?
C29 .0222(4) .8310(4) .6532(3) .0468(17) Uani ? ? 1.00000 ? ?
C210 .0403(3) .8540(3) .7654(2) .0319(14) Uani ? ? 1.00000 ? ?
C211 .3561(4) 1.0018(4) .6477(3) .0418(16) Uani ? ? 1.00000 ? ?
C212 .3333(5) .9782(5) .5353(3) .060(2) Uani ? ? 1.00000 ? ?
C213 .5131(4) 1.0440(4) .7125(3) .0434(17) Uani ? ? 1.00000 ? ?
C214 -.0447(4) .9680(4) .7828(3) .0413(16) Uani ? ? 1.00000 ? ?
C215 .2352(4) 1.0086(3) 1.0026(3) .0354(15) Uani ? ? 1.00000 ? ?
H11a .40299 .60489 .55081 .05000 Uiso ? ? 1.00000 ? ?
H11b .34809 .68761 .62636 .05000 Uiso ? ? 1.00000 ? ?
H12a .59551 .74774 .67523 .04900 Uiso ? ? 1.00000 ? ?
H12b .61869 .59695 .68275 .04900 Uiso ? ? 1.00000 ? ?
H13a .51441 .75702 .80869 .04400 Uiso ? ? 1.00000 ? ?
H13b .66684 .71197 .84339 .04400 Uiso ? ? 1.00000 ? ?
H14 .43312 .57191 .95925 .06100 Uiso ? ? 1.00000 ? ?
H15 .30502 .57676 .76399 .03700 Uiso ? ? 1.00000 ? ?
H16a .29922 .39104 .85170 .03800 Uiso ? ? 1.00000 ? ?
H16b .33143 .30076 .76745 .03800 Uiso ? ? 1.00000 ? ?
H18a .00025 .32696 .56832 .05700 Uiso ? ? 1.00000 ? ?
H18b .13697 .25547 .58560 .05700 Uiso ? ? 1.00000 ? ?
H19a .13592 .53734 .59589 .05400 Uiso ? ? 1.00000 ? ?
H19b .16208 .44521 .50972 .05400 Uiso ? ? 1.00000 ? ?
H112a -.15068 .30451 .62403 .08200 Uiso ? ? 1.00000 ? ?
H112b -.17637 .40311 .70716 .08200 Uiso ? ? 1.00000 ? ?
H112c -.18543 .24741 .71201 .08200 Uiso ? ? 1.00000 ? ?
H113a -.00088 .27445 .88194 .07000 Uiso ? ? 1.00000 ? ?
H113b .02028 .43214 .89252 .07000 Uiso ? ? 1.00000 ? ?
H113c .15298 .35473 .90726 .07000 Uiso ? ? 1.00000 ? ?
H114a .36945 .28444 .61996 .06200 Uiso ? ? 1.00000 ? ?
H114b .51030 .38259 .64267 .06200 Uiso ? ? 1.00000 ? ?
H114c .39012 .36145 .53540 .06200 Uiso ? ? 1.00000 ? ?
H115a .57334 .37890 .87367 .05300 Uiso ? ? 1.00000 ? ?
H115b .70206 .49505 .90692 .05300 Uiso ? ? 1.00000 ? ?
H115c .63340 .42725 .79366 .05300 Uiso ? ? 1.00000 ? ?
H21a -.12285 .71066 .76093 .04800 Uiso ? ? 1.00000 ? ?
H21b .01737 .64906 .76848 .04800 Uiso ? ? 1.00000 ? ?
H22a -.02106 .64610 .92029 .04400 Uiso ? ? 1.00000 ? ?
H22b -.02313 .80235 .93172 .04400 Uiso ? ? 1.00000 ? ?
H23a .21855 .67581 .94182 .04100 Uiso ? ? 1.00000 ? ?
H23b .19909 .76074 1.03393 .04100 Uiso ? ? 1.00000 ? ?
H24 .41890 .78782 .95580 .03600 Uiso ? ? 1.00000 ? ?
H25 .24102 .80377 .80311 .03400 Uiso ? ? 1.00000 ? ?
H26a .37710 1.02084 .83527 .03900 Uiso ? ? 1.00000 ? ?
H26b .23553 1.08537 .81389 .03900 Uiso ? ? 1.00000 ? ?
H28a .08392 .92672 .55125 .06000 Uiso ? ? 1.00000 ? ?
H28b .04517 1.02741 .62665 .06000 Uiso ? ? 1.00000 ? ?
H29a .06427 .75189 .64078 .06100 Uiso ? ? 1.00000 ? ?
H29b -.07808 .81586 .61339 .06100 Uiso ? ? 1.00000 ? ?
H212a .35763 1.06149 .51391 .08800 Uiso ? ? 1.00000 ? ?
H212b .23423 .94438 .49624 .08800 Uiso ? ? 1.00000 ? ?
H212c .39247 .91352 .52158 .08800 Uiso ? ? 1.00000 ? ?
H213a .55699 .96560 .73293 .06400 Uiso ? ? 1.00000 ? ?
H213b .52088 1.10438 .77213 .06400 Uiso ? ? 1.00000 ? ?
H213c .56231 1.08954 .67552 .06400 Uiso ? ? 1.00000 ? ?
H214a -.00733 1.04897 .76613 .05900 Uiso ? ? 1.00000 ? ?
H214b -.03556 .98178 .85258 .05900 Uiso ? ? 1.00000 ? ?
H214c -.14320 .94299 .74106 .05900 Uiso ? ? 1.00000 ? ?
H215a .28302 1.08685 .98872 .04800 Uiso ? ? 1.00000 ? ?
H215b .27701 1.00388 1.07408 .04800 Uiso ? ? 1.00000 ? ?
H215c .13603 1.01647 .98560 .04800 Uiso ? ? 1.00000 ? ?

loop_
_atom_site_aniso_label
_atom_site_aniso_U_11
_atom_site_aniso_U_22
_atom_site_aniso_U_33
_atom_site_aniso_U_12
_atom_site_aniso_U_13
_atom_site_aniso_U_23
C11 .037(2) .052(2) .037(2) .0035(17) .0139(17) .0123(17)
C12 .039(2) .038(2) .045(2) .0029(16) .0160(18) .0052(17)
C13 .039(2) .0319(18) .041(2) .0002(15) .0140(17) -.0010(15)
C14 .0333(18) .0281(17) .0308(18) .0034(14) .0088(15) -.0008(14)
O14 .0514(15) .0330(13) .0345(13) -.0077(11) .0202(12) -.0086(10)
C15 .0335(18) .0265(16) .0298(18) .0091(14) .0110(15) .0043(13)
C16 .0348(18) .0330(18) .0257(17) .0055(15) .0105(14) .0055(13)
C17 .0338(19) .0362(19) .0320(19) -.0016(15) .0098(16) .0030(15)
C18 .0266(18) .067(3) .035(2) -.0063(18) .0036(16) .0102(18)
C19 .038(2) .060(2) .030(2) -.0008(18) .0082(16) .0138(17)
C110 .0268(17) .041(2) .0299(18) .0011(15) .0066(15) .0080(15)
C111 .041(2) .0321(19) .043(2) .0008(16) .0154(18) .0033(16)
C112 .040(2) .060(3) .071(3) .005(2) .025(2) .016(2)
C113 .056(2) .036(2) .058(3) -.0001(18) .032(2) .0037(18)
C114 .041(2) .048(2) .034(2) -.0057(17) .0128(17) -.0069(16)
C115 .034(2) .037(2) .038(2) .0063(16) .0058(16) -.0029(15)
C21 .0303(19) .035(2) .046(2) -.0067(15) .0115(17) -.0057(16)
C22 .036(2) .0244(17) .046(2) -.0049(14) .0153(17) -.0014(15)
C23 .038(2) .0266(17) .041(2) .0022(15) .0123(16) .0047(15)
C24 .0266(17) .0231(16) .0321(18) .0038(13) .0080(14) -.0008(13)
O24 .0309(13) .0297(12) .0416(14) .0063(10) .0062(11) .0056(10)
C25 .0281(17) .0234(16) .0277(17) -.0019(13) .0088(14) -.0046(13)
C26 .0320(18) .0330(18) .0291(18) -.0049(14) .0052(15) .0014(14)
C27 .034(2) .047(2) .0298(19) -.0023(16) .0060(16) .0035(16)
C28 .037(2) .077(3) .0255(19) -.004(2) .0053(16) .0031(18)
C29 .030(2) .068(3) .029(2) -.0124(18) .0035(16) -.0091(18)
C210 .0262(17) .0363(18) .0268(17) -.0046(14) .0061(14) -.0042(14)
C211 .040(2) .044(2) .037(2) .0010(17) .0097(17) .0037(16)
C212 .057(3) .082(3) .041(2) -.002(2) .020(2) .004(2)
C213 .038(2) .044(2) .046(2) .0041(17) .0119(18) .0096(17)
C214 .033(2) .049(2) .039(2) .0034(17) .0085(16) .0080(17)
C215 .040(2) .0300(18) .0312(18) .0047(15) .0099(16) -.0050(14)

loop_
_atom_type_symbol
_atom_type_scat_dispersion_real
_atom_type_scat_dispersion_imag
_atom_type_scat_source
C .002014 .002014 'Int Tables Vol IV Tables 2.2B and 2.3.1'
H 0 0 'Int Tables Vol IV Tables 2.2B and 2.3.1'
O .007996 .005981 'Int Tables Vol IV Tables 2.2B and 2.3.1'

loop_
_geom_angle_atom_site_label_1
_geom_angle_atom_site_label_2
_geom_angle_atom_site_label_3
_geom_angle
C12 C11 C110 112.0(3)
C12 C11 H11a 108.7
C12 C11 H11b 109.3
C110 C11 H11a 108.7
C110 C11 H11b 108.3
H11a C11 H11b 109.9
C11 C12 C13 110.4(4)
C11 C12 H12a 108.8
C11 C12 H12b 109.9
C13 C12 H12a 108.7
C13 C12 H12b 109.1
H12a C12 H12b 109.9
C12 C13 C14 113.9(3)
C12 C13 H13a 108.5
C12 C13 H13b 108.8
C14 C13 H13a 107.7
C14 C13 H13b 108.9
H13a C13 H13b 109.0
C13 C14 O14 106.7(3)
C13 C14 C15 109.4(3)
C13 C14 C115 111.7(3)
O14 C14 C15 108.5(3)
O14 C14 C115 105.4(3)
C15 C14 C115 114.7(3)
C14 O14 H14 130.5
C14 C15 C16 113.8(3)
C14 C15 C110 116.6(3)
C14 C15 H15 101.2
C16 C15 C110 111.1(2)
C16 C15 H15 107.5
C110 C15 H15 105.3
C15 C16 C17 110.8(3)
C15 C16 H16a 109.1
C15 C16 H16b 108.7
C17 C16 H16a 109.8
C17 C16 H16b 109.4
H16a C16 H16b 109.1
C16 C17 C18 111.6(3)
C16 C17 C111 123.9(3)
C18 C17 C111 124.5(3)
C17 C18 C19 111.8(3)
C17 C18 H18a 109.6
C17 C18 H18b 108.7
C19 C18 H18a 109.8
C19 C18 H18b 108.4
H18a C18 H18b 108.6
C18 C19 C110 113.4(3)
C18 C19 H19a 107.9
C18 C19 H19b 109.5
C110 C19 H19a 107.8
C110 C19 H19b 109.0
H19a C19 H19b 109.2
C11 C110 C15 108.6(3)
C11 C110 C19 109.7(3)
C11 C110 C114 108.9(3)
C15 C110 C19 106.4(3)
C15 C110 C114 115.1(3)
C19 C110 C114 108.0(3)
C17 C111 C112 124.1(4)
C17 C111 C113 123.9(3)
C112 C111 C113 112.0(4)
C111 C112 H112a 110.0
C111 C112 H112b 110.2
C111 C112 H112c 110.7
H112a C112 H112b 108.4
H112a C112 H112c 108.6
H112b C112 H112c 109.0
C111 C113 H113a 109.3
C111 C113 H113b 109.3
C111 C113 H113c 110.1
H113a C113 H113b 109.0
H113a C113 H113c 110.3
H113b C113 H113c 108.7
C110 C114 H114a 109.8
C110 C114 H114b 109.6
C110 C114 H114c 109.4
H114a C114 H114b 109.7
H114a C114 H114c 109.4
H114b C114 H114c 109.0
C14 C115 H115a 109.3
C14 C115 H115b 109.4
C14 C115 H115c 109.7
H115a C115 H115b 109.4
H115a C115 H115c 109.6
H115b C115 H115c 109.4
C22 C21 C210 112.3(3)
C22 C21 H21a 109.1
C22 C21 H21b 109.5
C210 C21 H21a 108.2
C210 C21 H21b 108.3
H21a C21 H21b 109.5
C21 C22 C23 110.8(3)
C21 C22 H22a 108.7
C21 C22 H22b 109.2
C23 C22 H22a 109.3
C23 C22 H22b 109.4
H22a C22 H22b 109.4
C22 C23 C24 113.6(3)
C22 C23 H23a 108.6
C22 C23 H23b 108.1
C24 C23 H23a 108.6
C24 C23 H23b 108.7
H23a C23 H23b 109.1
C23 C24 O24 106.9(3)
C23 C24 C25 109.9(2)
C23 C24 C215 111.0(3)
O24 C24 C25 108.7(3)
O24 C24 C215 105.4(2)
C25 C24 C215 114.6(3)
C24 O24 H24 106.9
C24 C25 C26 113.4(2)
C24 C25 C210 116.8(3)
C24 C25 H25 102.2
C26 C25 C210 111.4(3)
C26 C25 H25 107.4
C210 C25 H25 104.3
C25 C26 C27 110.9(3)
C25 C26 H26a 109.4
C25 C26 H26b 109.0
C27 C26 H26a 109.0
C27 C26 H26b 109.5
H26a C26 H26b 109.0
C26 C27 C28 111.6(3)
C26 C27 C211 124.3(3)
C28 C27 C211 124.1(3)
C27 C28 C29 112.0(3)
C27 C28 H28a 108.9
C27 C28 H28b 108.9
C29 C28 H28a 109.0
C29 C28 H28b 108.6
H28a C28 H28b 109.4
C28 C29 C210 113.5(3)
C28 C29 H29a 108.5
C28 C29 H29b 108.8
C210 C29 H29a 108.2
C210 C29 H29b 108.6
H29a C29 H29b 109.2
C21 C210 C25 108.2(3)
C21 C210 C29 109.5(3)
C21 C210 C214 108.8(3)
C25 C210 C29 106.1(3)
C25 C210 C214 115.6(2)
C29 C210 C214 108.6(3)
C27 C211 C212 124.6(3)
C27 C211 C213 123.8(3)
C212 C211 C213 111.6(4)
C211 C212 H212a 110.3
C211 C212 H212b 109.9
C211 C212 H212c 110.7
H212a C212 H212b 108.5
H212a C212 H212c 108.5
H212b C212 H212c 108.9
C211 C213 H213a 109.7
C211 C213 H213b 109.5
C211 C213 H213c 110.6
H213a C213 H213b 108.7
H213a C213 H213c 109.6
H213b C213 H213c 108.9
C210 C214 H214a 109.1
C210 C214 H214b 109.1
C210 C214 H214c 109.2
H214a C214 H214b 109.7
H214a C214 H214c 110.0
H214b C214 H214c 109.6
C24 C215 H215a 109.7
C24 C215 H215b 109.6
C24 C215 H215c 110.3
H215a C215 H215b 108.5
H215a C215 H215c 109.6
H215b C215 H215c 109.1

loop_
_geom_bond_atom_site_label_1
_geom_bond_atom_site_label_2
_geom_bond_site_symmetry_1
_geom_bond_site_symmetry_2
_geom_bond_distance
_geom_bond_publ_flag
C11 C12 . . 1.529(5) ?
C11 C110 . . 1.541(6) ?
C11 H11a . . .948 ?
C11 H11b . . .948 ?
C12 C13 . . 1.510(6) ?
C12 H12a . . .954 ?
C12 H12b . . .941 ?
C13 C14 . . 1.527(5) ?
C13 H13a . . .959 ?
C13 H13b . . .947 ?
C14 O14 . . 1.445(5) ?
C14 C15 . . 1.544(4) ?
C14 C115 . . 1.521(5) ?
O14 H14 . . .922 ?
C15 C16 . . 1.538(5) ?
C15 C110 . . 1.549(5) ?
C15 H15 . . .949 ?
C16 C17 . . 1.506(4) ?
C16 H16a . . .951 ?
C16 H16b . . .954 ?
C17 C18 . . 1.508(5) ?
C17 C111 . . 1.333(6) ?
C18 C19 . . 1.523(6) ?
C18 H18a . . .946 ?
C18 H18b . . .965 ?
C19 C110 . . 1.532(5) ?
C19 H19a . . .959 ?
C19 H19b . . .945 ?
C110 C114 . . 1.534(6) ?
C111 C112 . . 1.510(5) ?
C111 C113 . . 1.504(6) ?
C112 H112a . . .955 ?
C112 H112b . . .957 ?
C112 H112c . . .957 ?
C113 H113a . . .952 ?
C113 H113b . . .953 ?
C113 H113c . . .959 ?
C114 H114a . . .946 ?
C114 H114b . . .951 ?
C114 H114c . . .955 ?
C115 H115a . . .949 ?
C115 H115b . . .952 ?
C115 H115c . . .949 ?
C21 C22 . . 1.514(5) ?
C21 C210 . . 1.539(5) ?
C21 H21a . . .953 ?
C21 H21b . . .946 ?
C22 C23 . . 1.514(5) ?
C22 H22a . . .951 ?
C22 H22b . . .949 ?
C23 C24 . . 1.528(5) ?
C23 H23a . . .949 ?
C23 H23b . . .955 ?
C24 O24 . . 1.444(4) ?
C24 C25 . . 1.530(5) ?
C24 C215 . . 1.531(5) ?
O24 H24 . . .902 ?
C25 C26 . . 1.543(5) ?
C25 C210 . . 1.550(4) ?
C25 H25 . . .953 ?
C26 C27 . . 1.506(5) ?
C26 H26a . . .952 ?
C26 H26b . . .954 ?
C27 C28 . . 1.517(5) ?
C27 C211 . . 1.320(6) ?
C28 C29 . . 1.528(6) ?
C28 H28a . . .947 ?
C28 H28b . . .953 ?
C29 C210 . . 1.521(5) ?
C29 H29a . . .953 ?
C29 H29b . . .951 ?
C210 C214 . . 1.525(5) ?
C211 C212 . . 1.512(6) ?
C211 C213 . . 1.507(5) ?
C212 H212a . . .954 ?
C212 H212b . . .957 ?
C212 H212c . . .959 ?
C213 H213a . . .955 ?
C213 H213b . . .955 ?
C213 H213c . . .954 ?
C214 H214a . . .947 ?
C214 H214b . . .951 ?
C214 H214c . . .947 ?
C215 H215a . . .953 ?
C215 H215b . . .959 ?
C215 H215c . . .946 ?

loop_
_geom_hbond_atom_site_label_D
_geom_hbond_atom_site_label_H
_geom_hbond_atom_site_label_A
_geom_hbond_site_symmetry_A
_geom_hbond_distance_DH
_geom_hbond_distance_HA
_geom_hbond_distance_DA
_geom_hbond_angle_DHA
O14 H14 O14 2_667 .92 2.47 3.008(3) 118
O24 H24 O14 ? .90 2.10 2.977(4) 165

loop_
_geom_torsion_atom_site_label_1
_geom_torsion_atom_site_label_2
_geom_torsion_atom_site_label_3
_geom_torsion_atom_site_label_4
_geom_torsion
C110 C11 C12 C13 -59.0(4)
C12 C11 C110 C15 54.2(4)
C11 C12 C13 C14 57.6(4)
C12 C13 C14 C15 -51.1(4)
C13 C14 C15 C110 48.7(4)
C110 C15 C16 C17 -59.8(4)
C14 C15 C110 C11 -50.5(4)
C16 C15 C110 C19 58.8(4)
C15 C16 C17 C18 55.2(4)
C16 C17 C18 C19 -52.5(4)
C16 C17 C111 C113 -3.8(6)
C18 C17 C111 C112 -1.7(6)
C17 C18 C19 C110 55.2(5)
C18 C19 C110 C15 -56.9(4)
C210 C21 C22 C23 -58.8(4)
C22 C21 C210 C25 54.4(4)
C21 C22 C23 C24 56.5(4)
C22 C23 C24 C25 -50.2(4)
C23 C24 C25 C210 48.7(4)
C210 C25 C26 C27 -59.3(4)
C24 C25 C210 C21 -50.7(4)
C26 C25 C210 C29 59.2(4)
C25 C26 C27 C28 53.6(4)
C26 C27 C28 C29 -51.2(4)
C26 C27 C211 C213 -1.8(6)
C28 C27 C211 C212 -2.7(7)
C27 C28 C29 C210 55.0(5)
C28 C29 C210 C25 -57.3(4)

loop_
_cod_related_entry_id
_cod_related_entry_database
_cod_related_entry_code
1 ChemSpider 454644
